data_1573342
_journal_coeditor_code YZ2060
_journal_paper_doi 10.1107/S2056989024010788
_chemical_formula_iupac '(C20 H46 P2 S2) [Au Cl4]2'
_chemical_formula_moiety 'C20 H46 P2 S2 2+, 2(Au Cl4 -)'
_chemical_formula_sum 'C20 H46 Au2 Cl8 P2 S2'
_chemical_formula_weight 1090.16
_chemical_name_systematic
;
(Disulfane-1,2-diyl)bis(<i>tert</i>-butyldiisopropylphosphonium)
bis[tetrachloridoaurate(III)]
;
_space_group_crystal_system triclinic
_space_group_IT_number 2
_space_group_name_Hall '-P 1'
_space_group_name_H-M_alt 'P -1'
_atom_sites_solution_hydrogens geom
_atom_sites_solution_primary direct
_atom_sites_solution_secondary difmap
_audit_creation_method SHELXL2019/3
_cell_angle_alpha 73.579(4)
_cell_angle_beta 80.850(4)
_cell_angle_gamma 71.620(4)
_cell_formula_units_Z 2
_cell_length_a 10.0655(5)
_cell_length_b 13.8440(6)
_cell_length_c 14.1212(6)
_cell_measurement_reflns_used 9063
_cell_measurement_temperature 100(2)
_cell_measurement_theta_max 29.3088
_cell_measurement_theta_min 2.2714
_cell_volume 1785.91(15)
_computing_cell_refinement
;
CrysAlisPro, Version 1.171.35.21 (Rigaku OD, 2015)
;
_computing_data_collection
;
CrysAlisPro, Version 1.171.35.21 (Rigaku OD, 2015)
;
_computing_data_reduction
;
CrysAlisPro, Version 1.171.35.21 (Rigaku OD, 2015)
;
_computing_molecular_graphics
;
Bruker XP, Version 5.1 (Bruker, 1998)
;
_computing_publication_material
;
<i>SHELXL2019/3</i> (Sheldrick, 2015)
;
_computing_structure_refinement
;
<i>SHELXL2019/3</i> (Sheldrick, 2015)
;
_computing_structure_solution
;
SHELXS-97 (Sheldrick, 2008)
;
_diffrn_ambient_temperature 100(2)
_diffrn_detector_area_resol_mean 16.1419
_diffrn_measured_fraction_theta_full 0.991
_diffrn_measured_fraction_theta_max 0.926
_diffrn_measurement_device_type 'Oxford Diffraction Xcalibur, Eos'
_diffrn_measurement_method '\w scan'
_diffrn_radiation_type MoK\a
_diffrn_radiation_wavelength 0.71073
_diffrn_reflns_av_R_equivalents 0.0793
_diffrn_reflns_av_unetI/netI 0.0612
_diffrn_reflns_limit_h_max 13
_diffrn_reflns_limit_h_min -13
_diffrn_reflns_limit_k_max 18
_diffrn_reflns_limit_k_min -18
_diffrn_reflns_limit_l_max 19
_diffrn_reflns_limit_l_min -18
_diffrn_reflns_number 68998
_diffrn_reflns_theta_full 28.000
_diffrn_reflns_theta_max 29.374
_diffrn_reflns_theta_min 2.276
_diffrn_source 'fine-focus sealed tube'
_exptl_absorpt_coefficient_mu 9.023
_exptl_absorpt_correction_T_max 1.00000
_exptl_absorpt_correction_T_min 0.76353
_exptl_absorpt_correction_type multi-scan
_exptl_absorpt_process_details
;
(CrysAlisPro; Rigaku OD, 2015)
;
_exptl_crystal_colour yellow
_exptl_crystal_density_diffrn 2.027
_exptl_crystal_density_method 'not measured'
_exptl_crystal_description needle
_exptl_crystal_F_000 1044
_exptl_crystal_size_max 0.2
_exptl_crystal_size_mid 0.03
_exptl_crystal_size_min 0.01
_refine_diff_density_max 1.896
_refine_diff_density_min -2.147
_refine_ls_extinction_method none
_refine_ls_goodness_of_fit_ref 1.025
_refine_ls_hydrogen_treatment constr
_refine_ls_matrix_type full
_refine_ls_number_parameters 321
_refine_ls_number_reflns 9104
_refine_ls_number_restraints 0
_refine_ls_restrained_S_all 1.025
_refine_ls_R_factor_all 0.0712
_refine_ls_R_factor_gt 0.0415
_refine_ls_shift/su_max 0.001
_refine_ls_shift/su_mean 0.000
_refine_ls_structure_factor_coef Fsqd
_refine_ls_weighting_details 'w=1/[\s^2^(Fo^2^)+(0.0245P)^2^+3.8470P] where P=(Fo^2^+2Fc^2^)/3'
_refine_ls_weighting_scheme calc
_refine_ls_wR_factor_gt 0.0701
_refine_ls_wR_factor_ref 0.0790
_reflns_number_gt 6753
_reflns_number_total 9104
_reflns_threshold_expression 'I > 2\s(I)'
_cod_data_source_file yz2060.cif
_cod_data_source_block 1
_cod_original_cell_volume 1785.90(15)
_cod_database_code 1573342
_shelx_space_group_comment
;
The symmetry employed for this shelxl refinement is uniquely defined
by the following loop, which should always be used as a source of
symmetry information in preference to the above space-group names.
They are only intended as comments.
;
_shelx_estimated_absorpt_t_min 0.266
_shelx_estimated_absorpt_t_max 0.915

loop_
_space_group_symop_operation_xyz
'x, y, z'
'-x, -y, -z'

loop_
_atom_site_type_symbol
_atom_site_label
_atom_site_fract_x
_atom_site_fract_y
_atom_site_fract_z
_atom_site_U_iso_or_equiv
_atom_site_adp_type
_atom_site_calc_flag
_atom_site_occupancy
_atom_site_disorder_assembly
_atom_site_disorder_group
S S1 0.52654(16) 0.31308(12) 0.28469(11) 0.0241(3) Uani d 1 . .
S S2 0.53274(16) 0.16309(12) 0.27077(11) 0.0246(3) Uani d 1 . .
P P1 0.31753(15) 0.36141(11) 0.34119(10) 0.0157(3) Uani d 1 . .
P P2 0.71921(16) 0.12892(12) 0.18029(10) 0.0170(3) Uani d 1 . .
C C1 0.3194(6) 0.4692(5) 0.3937(4) 0.0199(13) Uani d 1 . .
C C2 0.2769(6) 0.2472(4) 0.4287(4) 0.0188(12) Uani d 1 . .
H H2 0.278979 0.198315 0.387868 0.023 Uiso calc 1 . .
C C3 0.1945(6) 0.4079(5) 0.2444(4) 0.0217(13) Uani d 1 . .
H H3 0.099500 0.437578 0.275834 0.026 Uiso calc 1 . .
C C4 0.7020(6) 0.0215(4) 0.1330(4) 0.0200(13) Uani d 1 . .
C C5 0.7333(6) 0.2485(4) 0.0875(4) 0.0197(13) Uani d 1 . .
H H5 0.739470 0.297157 0.126079 0.024 Uiso calc 1 . .
C C6 0.8691(6) 0.0847(5) 0.2561(4) 0.0213(13) Uani d 1 . .
H H6 0.955132 0.060900 0.212645 0.026 Uiso calc 1 . .
C C11 0.1682(6) 0.5395(5) 0.4037(5) 0.0252(14) Uani d 1 . .
H H11A 0.107621 0.496379 0.441581 0.038 Uiso calc 1 . .
H H11B 0.134583 0.574742 0.337720 0.038 Uiso calc 1 . .
H H11C 0.166032 0.592343 0.438229 0.038 Uiso calc 1 . .
C C12 0.3757(7) 0.4226(5) 0.4968(4) 0.0271(14) Uani d 1 . .
H H12A 0.383501 0.479167 0.522618 0.041 Uiso calc 1 . .
H H12B 0.468486 0.372100 0.491988 0.041 Uiso calc 1 . .
H H12C 0.311227 0.386962 0.541526 0.041 Uiso calc 1 . .
C C13 0.4131(6) 0.5340(5) 0.3264(4) 0.0242(13) Uani d 1 . .
H H13A 0.385462 0.555483 0.258332 0.036 Uiso calc 1 . .
H H13B 0.511446 0.491217 0.328121 0.036 Uiso calc 1 . .
H H13C 0.402213 0.596515 0.349732 0.036 Uiso calc 1 . .
C C21 0.3845(6) 0.1840(5) 0.5058(4) 0.0242(14) Uani d 1 . .
H H21A 0.364132 0.216249 0.561984 0.036 Uiso calc 1 . .
H H21B 0.479175 0.183950 0.475612 0.036 Uiso calc 1 . .
H H21C 0.378807 0.111612 0.529033 0.036 Uiso calc 1 . .
C C22 0.1254(6) 0.2753(5) 0.4771(4) 0.0258(14) Uani d 1 . .
H H22A 0.097471 0.210843 0.506794 0.039 Uiso calc 1 . .
H H22B 0.061462 0.321518 0.426583 0.039 Uiso calc 1 . .
H H22C 0.121208 0.311334 0.528528 0.039 Uiso calc 1 . .
C C31 0.2263(7) 0.4963(5) 0.1599(4) 0.0344(17) Uani d 1 . .
H H31A 0.322347 0.472422 0.130903 0.052 Uiso calc 1 . .
H H31B 0.216988 0.557257 0.185356 0.052 Uiso calc 1 . .
H H31C 0.160059 0.516174 0.109056 0.052 Uiso calc 1 . .
C C32 0.1841(7) 0.3191(5) 0.2041(4) 0.0293(15) Uani d 1 . .
H H32A 0.109627 0.346501 0.158282 0.044 Uiso calc 1 . .
H H32B 0.162241 0.263387 0.259114 0.044 Uiso calc 1 . .
H H32C 0.273820 0.290449 0.169043 0.044 Uiso calc 1 . .
C C41 0.8494(6) -0.0407(5) 0.0999(4) 0.0240(14) Uani d 1 . .
H H41A 0.841976 -0.096248 0.072497 0.036 Uiso calc 1 . .
H H41B 0.906553 -0.072244 0.156927 0.036 Uiso calc 1 . .
H H41C 0.893673 0.006768 0.049167 0.036 Uiso calc 1 . .
C C42 0.6109(7) 0.0694(5) 0.0442(4) 0.0276(14) Uani d 1 . .
H H42A 0.659777 0.109850 -0.010536 0.041 Uiso calc 1 . .
H H42B 0.521102 0.115972 0.063547 0.041 Uiso calc 1 . .
H H42C 0.593806 0.013109 0.023030 0.041 Uiso calc 1 . .
C C43 0.6303(7) -0.0508(5) 0.2137(4) 0.0286(15) Uani d 1 . .
H H43A 0.621480 -0.106747 0.187581 0.043 Uiso calc 1 . .
H H43B 0.536767 -0.009655 0.234000 0.043 Uiso calc 1 . .
H H43C 0.686962 -0.081872 0.271025 0.043 Uiso calc 1 . .
C C51 0.6051(6) 0.3082(5) 0.0270(4) 0.0244(14) Uani d 1 . .
H H51A 0.603333 0.382206 0.001495 0.037 Uiso calc 1 . .
H H51B 0.519144 0.303369 0.069343 0.037 Uiso calc 1 . .
H H51C 0.611019 0.277330 -0.028551 0.037 Uiso calc 1 . .
C C52 0.8728(6) 0.2284(5) 0.0234(4) 0.0235(14) Uani d 1 . .
H H52A 0.870440 0.185975 -0.021044 0.035 Uiso calc 1 . .
H H52B 0.950306 0.190741 0.066156 0.035 Uiso calc 1 . .
H H52C 0.886766 0.295665 -0.015949 0.035 Uiso calc 1 . .
C C61 0.8625(7) -0.0097(5) 0.3439(4) 0.0315(16) Uani d 1 . .
H H61A 0.938022 -0.024430 0.386509 0.047 Uiso calc 1 . .
H H61B 0.873578 -0.071406 0.319132 0.047 Uiso calc 1 . .
H H61C 0.771539 0.006479 0.382090 0.047 Uiso calc 1 . .
C C62 0.8875(7) 0.1747(5) 0.2917(5) 0.0288(15) Uani d 1 . .
H H62A 0.806779 0.198239 0.336963 0.043 Uiso calc 1 . .
H H62B 0.893801 0.233350 0.234613 0.043 Uiso calc 1 . .
H H62C 0.973668 0.149661 0.326320 0.043 Uiso calc 1 . .
Au Au1 0.77846(2) 0.59195(2) 0.17918(2) 0.02045(7) Uani d 1 . .
Cl Cl1 0.73799(19) 0.73588(13) 0.04884(11) 0.0345(4) Uani d 1 . .
Cl Cl2 0.68846(19) 0.50729(13) 0.10043(11) 0.0350(4) Uani d 1 . .
Cl Cl3 0.81987(16) 0.44619(12) 0.30933(11) 0.0279(3) Uani d 1 . .
Cl Cl4 0.8680(2) 0.67693(13) 0.25853(13) 0.0388(4) Uani d 1 . .
Au Au2 0.24397(2) -0.09207(2) 0.30906(2) 0.01939(7) Uani d 1 . .
Cl Cl5 0.28990(18) 0.00673(12) 0.39762(11) 0.0289(4) Uani d 1 . .
Cl Cl6 0.25095(17) -0.22473(12) 0.44956(10) 0.0269(3) Uani d 1 . .
Cl Cl7 0.1957(2) -0.18989(13) 0.22072(12) 0.0372(4) Uani d 1 . .
Cl Cl8 0.23425(17) 0.04326(12) 0.16984(11) 0.0280(3) Uani d 1 . .

loop_
_atom_site_aniso_label
_atom_site_aniso_U_11
_atom_site_aniso_U_22
_atom_site_aniso_U_33
_atom_site_aniso_U_12
_atom_site_aniso_U_13
_atom_site_aniso_U_23
S1 0.0243(8) 0.0186(8) 0.0309(8) -0.0099(6) 0.0073(7) -0.0094(6)
S2 0.0273(9) 0.0181(8) 0.0295(8) -0.0103(7) 0.0107(7) -0.0103(6)
P1 0.0201(8) 0.0146(7) 0.0131(7) -0.0080(6) -0.0004(6) -0.0016(6)
P2 0.0212(8) 0.0149(7) 0.0153(7) -0.0085(6) 0.0026(6) -0.0030(6)
C1 0.019(3) 0.019(3) 0.024(3) -0.007(3) -0.003(2) -0.007(2)
C2 0.024(3) 0.015(3) 0.016(3) -0.008(2) -0.003(2) 0.003(2)
C3 0.030(3) 0.023(3) 0.015(3) -0.010(3) -0.004(2) -0.004(2)
C4 0.024(3) 0.017(3) 0.021(3) -0.009(3) -0.001(2) -0.006(2)
C5 0.023(3) 0.017(3) 0.019(3) -0.009(3) -0.001(2) -0.001(2)
C6 0.024(3) 0.023(3) 0.017(3) -0.013(3) 0.000(2) 0.000(2)
C11 0.021(3) 0.022(3) 0.031(3) -0.003(3) -0.001(3) -0.008(3)
C12 0.031(4) 0.029(4) 0.024(3) -0.011(3) -0.002(3) -0.009(3)
C13 0.027(3) 0.020(3) 0.027(3) -0.010(3) 0.001(3) -0.006(3)
C21 0.032(4) 0.017(3) 0.022(3) -0.010(3) -0.002(3) 0.000(2)
C22 0.028(4) 0.028(4) 0.020(3) -0.011(3) 0.001(3) 0.000(3)
C31 0.050(5) 0.032(4) 0.016(3) -0.014(3) -0.011(3) 0.010(3)
C32 0.038(4) 0.033(4) 0.019(3) -0.016(3) -0.010(3) 0.001(3)
C41 0.029(3) 0.019(3) 0.027(3) -0.008(3) 0.007(3) -0.012(3)
C42 0.033(4) 0.026(4) 0.032(3) -0.015(3) -0.003(3) -0.015(3)
C43 0.040(4) 0.023(3) 0.029(3) -0.019(3) 0.009(3) -0.011(3)
C51 0.033(4) 0.014(3) 0.024(3) -0.005(3) -0.004(3) -0.003(2)
C52 0.026(3) 0.024(3) 0.019(3) -0.011(3) 0.000(3) 0.003(2)
C61 0.035(4) 0.040(4) 0.019(3) -0.014(3) -0.005(3) 0.002(3)
C62 0.028(4) 0.036(4) 0.029(3) -0.013(3) 0.000(3) -0.014(3)
Au1 0.02575(14) 0.01772(13) 0.01936(12) -0.00711(10) -0.00538(10) -0.00388(9)
Cl1 0.0566(11) 0.0248(9) 0.0261(8) -0.0202(8) -0.0147(8) 0.0034(7)
Cl2 0.0605(12) 0.0284(9) 0.0250(8) -0.0225(8) -0.0144(8) -0.0035(7)
Cl3 0.0315(9) 0.0219(8) 0.0266(8) -0.0068(7) -0.0087(7) 0.0023(6)
Cl4 0.0550(12) 0.0266(9) 0.0423(10) -0.0133(8) -0.0273(9) -0.0055(7)
Au2 0.02334(13) 0.01737(13) 0.01839(12) -0.00646(10) -0.00476(9) -0.00345(9)
Cl5 0.0458(10) 0.0230(8) 0.0238(7) -0.0160(7) -0.0049(7) -0.0066(6)
Cl6 0.0402(9) 0.0211(8) 0.0209(7) -0.0128(7) -0.0073(7) -0.0005(6)
Cl7 0.0600(12) 0.0290(9) 0.0308(8) -0.0166(8) -0.0192(8) -0.0074(7)
Cl8 0.0329(9) 0.0273(8) 0.0208(7) -0.0105(7) -0.0044(6) 0.0019(6)

loop_
_atom_type_symbol
_atom_type_description
_atom_type_scat_dispersion_real
_atom_type_scat_dispersion_imag
_atom_type_scat_source
C C 0.0033 0.0016 'International Tables Vol C Tables 4.2.6.8 and 6.1.1.4'
H H 0.0000 0.0000 'International Tables Vol C Tables 4.2.6.8 and 6.1.1.4'
P P 0.1023 0.0942 'International Tables Vol C Tables 4.2.6.8 and 6.1.1.4'
S S 0.1246 0.1234 'International Tables Vol C Tables 4.2.6.8 and 6.1.1.4'
Au Au -2.0133 8.8022 'International Tables Vol C Tables 4.2.6.8 and 6.1.1.4'
Cl Cl 0.1484 0.1585 'International Tables Vol C Tables 4.2.6.8 and 6.1.1.4'

loop_
_geom_angle_atom_site_label_1
_geom_angle_atom_site_label_2
_geom_angle_atom_site_label_3
_geom_angle_site_symmetry_1
_geom_angle_site_symmetry_3
_geom_angle
_geom_angle_publ_flag
P1 S1 S2 . . 99.30(8) y
P2 S2 S1 . . 100.59(8) y
C2 P1 C3 . . 107.1(3) ?
C2 P1 C1 . . 116.4(3) ?
C3 P1 C1 . . 111.6(3) ?
C2 P1 S1 . . 107.7(2) ?
C3 P1 S1 . . 112.1(2) ?
C1 P1 S1 . . 101.84(19) ?
C5 P2 C6 . . 107.5(3) ?
C5 P2 C4 . . 116.4(3) ?
C6 P2 C4 . . 111.8(3) ?
C5 P2 S2 . . 109.4(2) ?
C6 P2 S2 . . 109.10(19) ?
C4 P2 S2 . . 102.46(19) ?
C12 C1 C11 . . 109.0(5) ?
C12 C1 C13 . . 109.4(5) ?
C11 C1 C13 . . 110.1(5) ?
C12 C1 P1 . . 109.4(4) ?
C11 C1 P1 . . 108.5(4) ?
C13 C1 P1 . . 110.5(4) ?
C21 C2 C22 . . 112.0(4) ?
C21 C2 P1 . . 115.5(4) ?
C22 C2 P1 . . 111.8(4) ?
C21 C2 H2 . . 105.5 ?
C22 C2 H2 . . 105.5 ?
P1 C2 H2 . . 105.5 ?
C31 C3 C32 . . 110.4(5) ?
C31 C3 P1 . . 112.8(4) ?
C32 C3 P1 . . 112.7(4) ?
C31 C3 H3 . . 106.8 ?
C32 C3 H3 . . 106.8 ?
P1 C3 H3 . . 106.8 ?
C41 C4 C42 . . 109.7(5) ?
C41 C4 C43 . . 110.7(5) ?
C42 C4 C43 . . 108.4(5) ?
C41 C4 P2 . . 108.4(4) ?
C42 C4 P2 . . 109.1(4) ?
C43 C4 P2 . . 110.4(4) ?
C51 C5 C52 . . 113.4(5) ?
C51 C5 P2 . . 115.7(4) ?
C52 C5 P2 . . 111.1(4) ?
C51 C5 H5 . . 105.2 ?
C52 C5 H5 . . 105.2 ?
P2 C5 H5 . . 105.2 ?
C61 C6 C62 . . 110.7(5) ?
C61 C6 P2 . . 112.8(4) ?
C62 C6 P2 . . 112.0(4) ?
C61 C6 H6 . . 107.0 ?
C62 C6 H6 . . 107.0 ?
P2 C6 H6 . . 107.0 ?
C1 C11 H11A . . 109.5 ?
C1 C11 H11B . . 109.5 ?
H11A C11 H11B . . 109.5 ?
C1 C11 H11C . . 109.5 ?
H11A C11 H11C . . 109.5 ?
H11B C11 H11C . . 109.5 ?
C1 C12 H12A . . 109.5 ?
C1 C12 H12B . . 109.5 ?
H12A C12 H12B . . 109.5 ?
C1 C12 H12C . . 109.5 ?
H12A C12 H12C . . 109.5 ?
H12B C12 H12C . . 109.5 ?
C1 C13 H13A . . 109.5 ?
C1 C13 H13B . . 109.5 ?
H13A C13 H13B . . 109.5 ?
C1 C13 H13C . . 109.5 ?
H13A C13 H13C . . 109.5 ?
H13B C13 H13C . . 109.5 ?
C2 C21 H21A . . 109.5 ?
C2 C21 H21B . . 109.5 ?
H21A C21 H21B . . 109.5 ?
C2 C21 H21C . . 109.5 ?
H21A C21 H21C . . 109.5 ?
H21B C21 H21C . . 109.5 ?
C2 C22 H22A . . 109.5 ?
C2 C22 H22B . . 109.5 ?
H22A C22 H22B . . 109.5 ?
C2 C22 H22C . . 109.5 ?
H22A C22 H22C . . 109.5 ?
H22B C22 H22C . . 109.5 ?
C3 C31 H31A . . 109.5 ?
C3 C31 H31B . . 109.5 ?
H31A C31 H31B . . 109.5 ?
C3 C31 H31C . . 109.5 ?
H31A C31 H31C . . 109.5 ?
H31B C31 H31C . . 109.5 ?
C3 C32 H32A . . 109.5 ?
C3 C32 H32B . . 109.5 ?
H32A C32 H32B . . 109.5 ?
C3 C32 H32C . . 109.5 ?
H32A C32 H32C . . 109.5 ?
H32B C32 H32C . . 109.5 ?
C4 C41 H41A . . 109.5 ?
C4 C41 H41B . . 109.5 ?
H41A C41 H41B . . 109.5 ?
C4 C41 H41C . . 109.5 ?
H41A C41 H41C . . 109.5 ?
H41B C41 H41C . . 109.5 ?
C4 C42 H42A . . 109.5 ?
C4 C42 H42B . . 109.5 ?
H42A C42 H42B . . 109.5 ?
C4 C42 H42C . . 109.5 ?
H42A C42 H42C . . 109.5 ?
H42B C42 H42C . . 109.5 ?
C4 C43 H43A . . 109.5 ?
C4 C43 H43B . . 109.5 ?
H43A C43 H43B . . 109.5 ?
C4 C43 H43C . . 109.5 ?
H43A C43 H43C . . 109.5 ?
H43B C43 H43C . . 109.5 ?
C5 C51 H51A . . 109.5 ?
C5 C51 H51B . . 109.5 ?
H51A C51 H51B . . 109.5 ?
C5 C51 H51C . . 109.5 ?
H51A C51 H51C . . 109.5 ?
H51B C51 H51C . . 109.5 ?
C5 C52 H52A . . 109.5 ?
C5 C52 H52B . . 109.5 ?
H52A C52 H52B . . 109.5 ?
C5 C52 H52C . . 109.5 ?
H52A C52 H52C . . 109.5 ?
H52B C52 H52C . . 109.5 ?
C6 C61 H61A . . 109.5 ?
C6 C61 H61B . . 109.5 ?
H61A C61 H61B . . 109.5 ?
C6 C61 H61C . . 109.5 ?
H61A C61 H61C . . 109.5 ?
H61B C61 H61C . . 109.5 ?
C6 C62 H62A . . 109.5 ?
C6 C62 H62B . . 109.5 ?
H62A C62 H62B . . 109.5 ?
C6 C62 H62C . . 109.5 ?
H62A C62 H62C . . 109.5 ?
H62B C62 H62C . . 109.5 ?
Cl2 Au1 Cl1 . . 90.20(6) ?
Cl2 Au1 Cl4 . . 179.79(7) ?
Cl1 Au1 Cl4 . . 89.86(6) ?
Cl2 Au1 Cl3 . . 89.42(6) ?
Cl1 Au1 Cl3 . . 179.48(6) ?
Cl4 Au1 Cl3 . . 90.53(6) ?
Cl7 Au2 Cl5 . . 179.42(6) ?
Cl7 Au2 Cl6 . . 90.55(6) ?
Cl5 Au2 Cl6 . . 89.54(5) ?
Cl7 Au2 Cl8 . . 90.21(6) ?
Cl5 Au2 Cl8 . . 89.69(6) ?
Cl6 Au2 Cl8 . . 178.88(6) ?

loop_
_geom_bond_atom_site_label_1
_geom_bond_atom_site_label_2
_geom_bond_site_symmetry_2
_geom_bond_distance
_geom_bond_publ_flag
S1 P1 . 2.095(2) y
S1 S2 . 2.121(2) y
S2 P2 . 2.097(2) y
P1 C2 . 1.826(5) ?
P1 C3 . 1.832(6) ?
P1 C1 . 1.851(6) ?
P2 C5 . 1.827(5) ?
P2 C6 . 1.832(6) ?
P2 C4 . 1.858(6) ?
C1 C12 . 1.535(8) ?
C1 C11 . 1.536(8) ?
C1 C13 . 1.538(7) ?
C2 C21 . 1.537(8) ?
C2 C22 . 1.545(8) ?
C2 H2 . 1.0000 ?
C3 C31 . 1.525(7) ?
C3 C32 . 1.530(8) ?
C3 H3 . 1.0000 ?
C4 C41 . 1.537(8) ?
C4 C42 . 1.537(8) ?
C4 C43 . 1.540(7) ?
C5 C51 . 1.535(8) ?
C5 C52 . 1.537(8) ?
C5 H5 . 1.0000 ?
C6 C61 . 1.538(7) ?
C6 C62 . 1.539(8) ?
C6 H6 . 1.0000 ?
C11 H11A . 0.9800 ?
C11 H11B . 0.9800 ?
C11 H11C . 0.9800 ?
C12 H12A . 0.9800 ?
C12 H12B . 0.9800 ?
C12 H12C . 0.9800 ?
C13 H13A . 0.9800 ?
C13 H13B . 0.9800 ?
C13 H13C . 0.9800 ?
C21 H21A . 0.9800 ?
C21 H21B . 0.9800 ?
C21 H21C . 0.9800 ?
C22 H22A . 0.9800 ?
C22 H22B . 0.9800 ?
C22 H22C . 0.9800 ?
C31 H31A . 0.9800 ?
C31 H31B . 0.9800 ?
C31 H31C . 0.9800 ?
C32 H32A . 0.9800 ?
C32 H32B . 0.9800 ?
C32 H32C . 0.9800 ?
C41 H41A . 0.9800 ?
C41 H41B . 0.9800 ?
C41 H41C . 0.9800 ?
C42 H42A . 0.9800 ?
C42 H42B . 0.9800 ?
C42 H42C . 0.9800 ?
C43 H43A . 0.9800 ?
C43 H43B . 0.9800 ?
C43 H43C . 0.9800 ?
C51 H51A . 0.9800 ?
C51 H51B . 0.9800 ?
C51 H51C . 0.9800 ?
C52 H52A . 0.9800 ?
C52 H52B . 0.9800 ?
C52 H52C . 0.9800 ?
C61 H61A . 0.9800 ?
C61 H61B . 0.9800 ?
C61 H61C . 0.9800 ?
C62 H62A . 0.9800 ?
C62 H62B . 0.9800 ?
C62 H62C . 0.9800 ?
Au1 Cl2 . 2.2711(16) ?
Au1 Cl1 . 2.2753(15) ?
Au1 Cl4 . 2.2772(16) ?
Au1 Cl3 . 2.2891(14) ?
Au2 Cl7 . 2.2779(16) ?
Au2 Cl5 . 2.2800(15) ?
Au2 Cl6 . 2.2841(14) ?
Au2 Cl8 . 2.2908(14) ?

loop_
_geom_hbond_atom_site_label_D
_geom_hbond_atom_site_label_H
_geom_hbond_atom_site_label_A
_geom_hbond_site_symmetry_A
_geom_hbond_distance_DH
_geom_hbond_distance_HA
_geom_hbond_distance_DA
_geom_hbond_angle_DHA
_geom_hbond_publ_flag
C5 H5 S1 . 1.00 2.85 3.358(6) 112.3 yes
C13 H13B S1 . 0.98 2.66 3.099(6) 107.6 yes
C21 H21B S1 . 0.98 2.85 3.468(6) 122.2 yes
C62 H62A S1 . 0.98 2.86 3.535(7) 126.5 yes
C2 H2 S2 . 1.00 2.80 3.273(6) 109.8 yes
C43 H43B S2 . 0.98 2.57 3.105(6) 114.1 yes
C41 H41A Cl1 1_545 0.98 2.95 3.879(6) 159.1 yes
C5 H5 Cl2 . 1.00 2.72 3.521(6) 137.8 yes
C51 H51A Cl2 . 0.98 2.89 3.567(6) 126.8 yes
C3 H3 Cl3 1_455 1.00 2.75 3.640(6) 148.7 yes
C11 H11B Cl4 1_455 0.98 2.85 3.619(6) 136.0 yes
C2 H2 Cl5 . 1.00 2.58 3.439(6) 143.4 yes
C6 H6 Cl8 1_655 1.00 2.73 3.600(6) 146.3 yes
C6 H6 Au2 1_655 1.00 3.25 3.851(6) 120.5 yes

loop_
_geom_torsion_atom_site_label_1
_geom_torsion_atom_site_label_2
_geom_torsion_atom_site_label_3
_geom_torsion_atom_site_label_4
_geom_torsion_site_symmetry_1
_geom_torsion_site_symmetry_2
_geom_torsion_site_symmetry_3
_geom_torsion_site_symmetry_4
_geom_torsion
_geom_torsion_publ_flag
P1 S1 S2 P2 . . . . 165.51(8) y
S2 S1 P1 C2 . . . . 39.1(2) y
S2 S1 P1 C3 . . . . -78.5(2) y
S2 S1 P1 C1 . . . . 162.1(2) y
S1 S2 P2 C5 . . . . -38.6(2) y
S1 S2 P2 C6 . . . . 78.7(2) y
S1 S2 P2 C4 . . . . -162.7(2) y
C2 P1 C1 C12 . . . . 35.0(5) ?
C3 P1 C1 C12 . . . . 158.3(4) ?
S1 P1 C1 C12 . . . . -81.9(4) ?
C2 P1 C1 C11 . . . . -83.8(4) ?
C3 P1 C1 C11 . . . . 39.6(5) ?
S1 P1 C1 C11 . . . . 159.4(3) ?
C2 P1 C1 C13 . . . . 155.4(4) ?
C3 P1 C1 C13 . . . . -81.2(5) ?
S1 P1 C1 C13 . . . . 38.6(4) ?
C3 P1 C2 C21 . . . . 169.5(4) ?
C1 P1 C2 C21 . . . . -64.8(5) ?
S1 P1 C2 C21 . . . . 48.7(5) ?
C3 P1 C2 C22 . . . . -60.8(5) ?
C1 P1 C2 C22 . . . . 64.9(5) ?
S1 P1 C2 C22 . . . . 178.4(4) ?
C2 P1 C3 C31 . . . . -173.9(4) ?
C1 P1 C3 C31 . . . . 57.6(5) ?
S1 P1 C3 C31 . . . . -55.9(5) ?
C2 P1 C3 C32 . . . . -47.9(5) ?
C1 P1 C3 C32 . . . . -176.5(4) ?
S1 P1 C3 C32 . . . . 70.0(4) ?
C5 P2 C4 C41 . . . . 82.6(4) ?
C6 P2 C4 C41 . . . . -41.4(4) ?
S2 P2 C4 C41 . . . . -158.1(3) ?
C5 P2 C4 C42 . . . . -36.8(5) ?
C6 P2 C4 C42 . . . . -160.9(4) ?
S2 P2 C4 C42 . . . . 82.4(4) ?
C5 P2 C4 C43 . . . . -155.9(4) ?
C6 P2 C4 C43 . . . . 80.0(5) ?
S2 P2 C4 C43 . . . . -36.7(5) ?
C6 P2 C5 C51 . . . . -170.5(4) ?
C4 P2 C5 C51 . . . . 63.3(5) ?
S2 P2 C5 C51 . . . . -52.2(5) ?
C6 P2 C5 C52 . . . . 58.3(5) ?
C4 P2 C5 C52 . . . . -67.9(5) ?
S2 P2 C5 C52 . . . . 176.6(4) ?
C5 P2 C6 C61 . . . . 174.4(4) ?
C4 P2 C6 C61 . . . . -56.7(5) ?
S2 P2 C6 C61 . . . . 55.9(5) ?
C5 P2 C6 C62 . . . . 48.7(5) ?
C4 P2 C6 C62 . . . . 177.6(4) ?
S2 P2 C6 C62 . . . . -69.8(4) ?
